data_4511828
loop_
_publ_author_name
'da Silva, Cec\'ilia C. P.'
'Pepino, Rebeka de O.'
'de Melo, Cristiane C.'
'Tenorio, Juan C.'
'Ellena, Javier'

_publ_section_title
;
 Controlled Synthesis of New 5-Fluorocytosine Cocrystals Based on the
 pKaRule
;
_journal_issue 9
_journal_name_full 'Crystal Growth &amp; Design'
_journal_page_first 4383
_journal_paper_doi 10.1021/cg500502j
_journal_volume 14
_journal_year 2014
_chemical_formula_sum 'C11 H10 F N3 O3'
_chemical_formula_weight 251.22
_chemical_name_common 'Co-crystal of 5FC with benzoic acid'
_chemical_name_systematic
;
 ?
;
_space_group_IT_number 14
_symmetry_cell_setting monoclinic
_symmetry_space_group_name_Hall '-P 2yn'
_symmetry_space_group_name_H-M 'P 1 21/n 1'
_atom_sites_solution_hydrogens mixed
_cell_angle_alpha 90
_cell_angle_beta 92.8700(10)
_cell_angle_gamma 90
_cell_formula_units_Z 4
_cell_length_a 9.0565(2)
_cell_length_b 5.4318(2)
_cell_length_c 22.8887(8)
_cell_measurement_reflns_used 4073
_cell_measurement_temperature 293(2)
_cell_measurement_theta_max 0
_cell_measurement_theta_min 0
_cell_volume 1124.55(6)
_computing_cell_refinement 'HKL Scalepack (Otwinowski & Minor 1997)'
_computing_data_collection 'Collect (Bruker AXS BV, 1997-2004)'
_computing_data_reduction 'HKL Denzo and Scalepack (Otwinowski & Minor 1997)'
_computing_molecular_graphics 'Ortep for Windows (Farrugia, 2012)'
_computing_publication_material 'WinGX publication routines (Farrugia, 2012)'
_computing_structure_refinement 'SHELXL-2013 (Sheldrick, 2013)'
_computing_structure_solution 'SIR-92 (Altomare et al., 1994)'
_diffrn_ambient_temperature 293(2)
_diffrn_detector_area_resol_mean 9
_diffrn_measured_fraction_theta_full 0.999
_diffrn_measured_fraction_theta_max 0.998
_diffrn_measurement_device_type KappaCCD
_diffrn_measurement_method CCD
_diffrn_radiation_monochromator 'horizonally mounted graphite crystal'
_diffrn_radiation_type MoK\a
_diffrn_radiation_wavelength 0.71073
_diffrn_reflns_av_R_equivalents 0.0252
_diffrn_reflns_Laue_measured_fraction_full 0.999
_diffrn_reflns_Laue_measured_fraction_max 0.998
_diffrn_reflns_limit_h_max 11
_diffrn_reflns_limit_h_min -11
_diffrn_reflns_limit_k_max 6
_diffrn_reflns_limit_k_min -6
_diffrn_reflns_limit_l_max 28
_diffrn_reflns_limit_l_min -28
_diffrn_reflns_number 4334
_diffrn_reflns_point_group_measured_fraction_full 0.999
_diffrn_reflns_point_group_measured_fraction_max 0.998
_diffrn_reflns_theta_full 25.242
_diffrn_reflns_theta_max 26.384
_diffrn_reflns_theta_min 3.409
_diffrn_source 'Enraf Nonius FR590'
_exptl_absorpt_coefficient_mu 0.121
_exptl_absorpt_correction_type none
_exptl_crystal_density_diffrn 1.484
_exptl_crystal_density_method 'not measured'
_exptl_crystal_F_000 520
_exptl_crystal_size_max 0.23
_exptl_crystal_size_mid 0.19
_exptl_crystal_size_min 0.13
_refine_diff_density_max 0.282
_refine_diff_density_min -0.191
_refine_diff_density_rms 0.046
_refine_ls_extinction_method none
_refine_ls_goodness_of_fit_ref 1.033
_refine_ls_hydrogen_treatment constr
_refine_ls_matrix_type full
_refine_ls_number_constraints 0
_refine_ls_number_parameters 163
_refine_ls_number_reflns 2306
_refine_ls_number_restraints 0
_refine_ls_restrained_S_all 1.033
_refine_ls_R_factor_all 0.081
_refine_ls_R_factor_gt 0.0481
_refine_ls_shift/su_max 0.007
_refine_ls_shift/su_mean 0.001
_refine_ls_structure_factor_coef Fsqd
_refine_ls_weighting_details 'w=1/[\s^2^(Fo^2^)+(0.0820P)^2^+0.0763P] where P=(Fo^2^+2Fc^2^)/3'
_refine_ls_weighting_scheme calc
_refine_ls_wR_factor_ref 0.1418
_reflns_number_gt 1518
_reflns_number_total 2306
_reflns_threshold_expression 'I > 2\s(I)'
_cod_data_source_file cg500502j_si_001.cif
_cod_data_source_block BENZOIC
_cod_depositor_comments 'Adding full bibliography for 4511824--4511829.cif.'
_cod_original_sg_symbol_H-M 'P 21/n'
_cod_database_code 4511828

loop_
_symmetry_equiv_pos_as_xyz
'x, y, z'
'-x+1/2, y+1/2, -z+1/2'
'-x, -y, -z'
'x-1/2, -y-1/2, z-1/2'

loop_
_atom_site_label
_atom_site_fract_x
_atom_site_fract_y
_atom_site_fract_z
_atom_site_U_iso_or_equiv
_atom_site_adp_type
_atom_site_calc_flag
_atom_site_occupancy
_atom_site_type_symbol
F51 0.51702(12) 0.6181(2) 0.12172(5) 0.0661(4) Uani d 1 F
O21 0.10302(13) 0.2382(2) -0.02471(6) 0.0547(4) Uani d 1 O
O3 0.61403(14) 0.6621(3) 0.40709(6) 0.0603(4) Uani d 1 O
H3 0.6118 0.5419 0.4272 0.09 Uiso d 1 H
O4 0.38950(16) 0.5666(3) 0.36989(7) 0.0686(5) Uani d 1 O
N3 0.33803(15) 0.2146(3) 0.01546(6) 0.0440(4) Uani d 1 N
N41 0.57095(17) 0.1995(3) 0.05979(7) 0.0564(5) Uani d 1 N
H41A 0.6349 0.261 0.0857 0.068 Uiso d 1 H
H41B 0.5956 0.0608 0.0376 0.068 Uiso d 1 H
N1 0.17564(15) 0.5323(3) 0.03996(7) 0.0470(4) Uani d 1 N
H1 0.0879 0.6059 0.0357 0.056 Uiso d 1 H
C4 0.44018(19) 0.3092(3) 0.05311(8) 0.0438(4) Uani d 1 C
C8 0.52215(19) 0.8850(3) 0.32493(8) 0.0470(5) Uani d 1 C
C13 0.6317(2) 1.0617(3) 0.33289(9) 0.0533(5) Uani d 1 C
H13 0.693 1.0608 0.3667 0.064 Uiso calc 1 H
C5 0.40881(19) 0.5247(3) 0.08513(8) 0.0444(4) Uani d 1 C
C6 0.2777(2) 0.6332(3) 0.07801(8) 0.0466(5) Uani d 1 C
H6 0.2565 0.7752 0.0987 0.056 Uiso calc 1 H
C2 0.20410(19) 0.3224(3) 0.00901(8) 0.0425(4) Uani d 1 C
C7 0.5001(2) 0.6893(3) 0.36887(9) 0.0492(5) Uani d 1 C
C9 0.4315(2) 0.8896(4) 0.27441(10) 0.0633(6) Uani d 1 C
H9 0.3575 0.7721 0.2687 0.076 Uiso calc 1 H
C12 0.6498(2) 1.2384(4) 0.29084(11) 0.0635(6) Uani d 1 C
H12 0.724 1.3557 0.2962 0.076 Uiso calc 1 H
C10 0.4505(3) 1.0686(5) 0.23231(10) 0.0733(7) Uani d 1 C
H10 0.39 1.0708 0.1983 0.088 Uiso calc 1 H
C11 0.5595(3) 1.2431(4) 0.24111(11) 0.0719(7) Uani d 1 C
H11 0.5719 1.3646 0.2132 0.086 Uiso calc 1 H

loop_
_atom_site_aniso_label
_atom_site_aniso_U_11
_atom_site_aniso_U_22
_atom_site_aniso_U_33
_atom_site_aniso_U_12
_atom_site_aniso_U_13
_atom_site_aniso_U_23
F51 0.0589(7) 0.0658(7) 0.0715(8) 0.0109(6) -0.0183(6) -0.0216(6)
O21 0.0440(7) 0.0546(8) 0.0644(9) 0.0094(6) -0.0084(6) -0.0204(7)
O3 0.0555(8) 0.0583(9) 0.0659(9) -0.0121(7) -0.0080(7) 0.0229(7)
O4 0.0538(9) 0.0693(10) 0.0825(11) -0.0205(7) 0.0014(7) 0.0152(8)
N3 0.0393(8) 0.0422(8) 0.0500(9) 0.0068(7) -0.0015(7) -0.0070(7)
N41 0.0445(9) 0.0555(10) 0.0678(11) 0.0143(7) -0.0096(8) -0.0155(8)
N1 0.0395(8) 0.0463(9) 0.0548(9) 0.0116(7) -0.0024(7) -0.0089(7)
C4 0.0422(10) 0.0433(10) 0.0461(10) 0.0073(8) 0.0029(8) 0.0011(8)
C8 0.0413(10) 0.0476(10) 0.0523(11) 0.0025(8) 0.0058(8) 0.0077(9)
C13 0.0505(11) 0.0479(11) 0.0616(12) -0.0006(9) 0.0052(9) 0.0077(10)
C5 0.0446(10) 0.0446(10) 0.0430(10) 0.0039(8) -0.0063(8) -0.0077(8)
C6 0.0497(11) 0.0407(9) 0.0490(11) 0.0062(8) -0.0007(8) -0.0087(9)
C2 0.0414(10) 0.0399(10) 0.0461(10) 0.0060(8) 0.0011(8) -0.0057(8)
C7 0.0435(11) 0.0474(11) 0.0569(12) -0.0038(9) 0.0047(9) 0.0025(9)
C9 0.0515(11) 0.0705(14) 0.0674(14) -0.0044(10) -0.0020(10) 0.0063(12)
C12 0.0641(14) 0.0505(12) 0.0769(15) -0.0041(10) 0.0137(12) 0.0134(11)
C10 0.0692(14) 0.0897(18) 0.0604(14) 0.0159(14) -0.0039(11) 0.0152(13)
C11 0.0816(16) 0.0651(14) 0.0702(15) 0.0148(13) 0.0173(13) 0.0236(12)

loop_
_atom_type_symbol
_atom_type_description
_atom_type_scat_dispersion_real
_atom_type_scat_dispersion_imag
_atom_type_scat_source
C C 0.0033 0.0016 'International Tables Vol C Tables 4.2.6.8 and 6.1.1.4'
H H 0 0 'International Tables Vol C Tables 4.2.6.8 and 6.1.1.4'
N N 0.0061 0.0033 'International Tables Vol C Tables 4.2.6.8 and 6.1.1.4'
O O 0.0106 0.006 'International Tables Vol C Tables 4.2.6.8 and 6.1.1.4'
F F 0.0171 0.0103 'International Tables Vol C Tables 4.2.6.8 and 6.1.1.4'

loop_
_geom_angle_atom_site_label_1
_geom_angle_atom_site_label_2
_geom_angle_atom_site_label_3
_geom_angle
C7 O3 H3 115.4
C4 N3 C2 119.61(15)
C4 N41 H41A 117.6
C4 N41 H41B 122.1
H41A N41 H41B 120.4
C6 N1 C2 121.88(14)
C6 N1 H1 117.7
C2 N1 H1 120.4
N41 C4 N3 119.14(16)
N41 C4 C5 120.79(16)
N3 C4 C5 120.08(15)
C9 C8 C13 119.20(18)
C9 C8 C7 119.03(17)
C13 C8 C7 121.77(18)
C12 C13 C8 120.1(2)
C12 C13 H13 120
C8 C13 H13 120
C6 C5 F51 121.59(16)
C6 C5 C4 120.27(16)
F51 C5 C4 118.12(15)
C5 C6 N1 118.47(16)
C5 C6 H6 120.8
N1 C6 H6 120.8
O21 C2 N3 122.28(15)
O21 C2 N1 118.05(15)
N3 C2 N1 119.67(16)
O4 C7 O3 123.05(18)
O4 C7 C8 123.35(18)
O3 C7 C8 113.60(16)
C8 C9 C10 120.3(2)
C8 C9 H9 119.9
C10 C9 H9 119.9
C11 C12 C13 120.5(2)
C11 C12 H12 119.7
C13 C12 H12 119.7
C11 C10 C9 119.7(2)
C11 C10 H10 120.2
C9 C10 H10 120.2
C12 C11 C10 120.2(2)
C12 C11 H11 119.9
C10 C11 H11 119.9

loop_
_geom_bond_atom_site_label_1
_geom_bond_atom_site_label_2
_geom_bond_distance
F51 C5 1.355(2)
O21 C2 1.254(2)
O3 C7 1.327(2)
O3 H3 0.8002
O4 C7 1.205(2)
N3 C4 1.335(2)
N3 C2 1.348(2)
N41 C4 1.328(2)
N41 H41A 0.8742
N41 H41B 0.9418
N1 C6 1.353(2)
N1 C2 1.374(2)
N1 H1 0.8899
C4 C5 1.417(3)
C8 C9 1.384(3)
C8 C13 1.386(3)
C8 C7 1.484(3)
C13 C12 1.375(3)
C13 H13 0.93
C5 C6 1.329(3)
C6 H6 0.93
C9 C10 1.386(3)
C9 H9 0.93
C12 C11 1.368(3)
C12 H12 0.93
C10 C11 1.376(3)
C10 H10 0.93
C11 H11 0.93

loop_
_geom_torsion_atom_site_label_1
_geom_torsion_atom_site_label_2
_geom_torsion_atom_site_label_3
_geom_torsion_atom_site_label_4
_geom_torsion
C2 N3 C4 N41 178.98(16)
C2 N3 C4 C5 -1.4(3)
C9 C8 C13 C12 -0.2(3)
C7 C8 C13 C12 179.23(17)
N41 C4 C5 C6 179.87(18)
N3 C4 C5 C6 0.2(3)
N41 C4 C5 F51 1.4(3)
N3 C4 C5 F51 -178.26(16)
F51 C5 C6 N1 178.79(16)
C4 C5 C6 N1 0.4(3)
C2 N1 C6 C5 0.2(3)
C4 N3 C2 O21 -178.34(17)
C4 N3 C2 N1 1.9(3)
C6 N1 C2 O21 178.89(17)
C6 N1 C2 N3 -1.3(3)
C9 C8 C7 O4 -16.8(3)
C13 C8 C7 O4 163.78(18)
C9 C8 C7 O3 163.26(18)
C13 C8 C7 O3 -16.2(3)
C13 C8 C9 C10 0.2(3)
C7 C8 C9 C10 -179.31(19)
C8 C13 C12 C11 0.5(3)
C8 C9 C10 C11 -0.4(3)
C13 C12 C11 C10 -0.8(3)
C9 C10 C11 C12 0.7(3)
